data_1549219
loop_
_publ_author_name
'Shyshov, Oleksandr'
'Siewerth, Kevin Andre'
'von Delius, Max'

_publ_section_title
;
 Evidence for anion-binding of all-cis hexafluorocyclohexane in solution
 and solid state.
;
_journal_issue 34
_journal_name_full 'Chemical communications (Cambridge, England)'
_journal_page_first 4353
_journal_page_last 4355
_journal_paper_doi 10.1039/c8cc01797b
_journal_volume 54
_journal_year 2018
_chemical_formula_sum 'C30 H28 Cl F6 O P'
_chemical_formula_weight 584.94
_chemical_name_systematic 'all-cis 1,2,3,4,5,6-hexafluorocyclohexane tetraphenylphosphonium chloride adduct'
_space_group_crystal_system triclinic
_space_group_IT_number 2
_space_group_name_Hall '-P 1'
_space_group_name_H-M_alt 'P -1'
_symmetry_space_group_name_Hall '-P 1'
_symmetry_space_group_name_H-M 'P -1'
_atom_sites_solution_hydrogens mixed
_audit_creation_method SHELXL-2018/1
_audit_update_record
;
2018-02-28 deposited with the CCDC.
2018-04-05 downloaded from the CCDC.
;
_cell_angle_alpha 70.019(5)
_cell_angle_beta 86.507(4)
_cell_angle_gamma 89.808(4)
_cell_formula_units_Z 2
_cell_length_a 7.1352(3)
_cell_length_b 13.5280(7)
_cell_length_c 14.6245(8)
_cell_measurement_reflns_used 5972
_cell_measurement_temperature 150(2)
_cell_measurement_theta_max 28.8580
_cell_measurement_theta_min 2.8510
_cell_volume 1323.96(12)
_computing_structure_refinement 'SHELXL-2018/1 (Sheldrick, 2018)'
_computing_structure_solution 'SHELXT 2014/5 (Sheldrick, 2014)'
_diffrn_ambient_temperature 150(2)
_diffrn_detector_area_resol_mean 10.3385
_diffrn_measured_fraction_theta_full 0.999
_diffrn_measured_fraction_theta_max 0.859
_diffrn_measurement_device_type 'SuperNova, Dual, Cu at zero, Atlas'
_diffrn_radiation_type MoK\a
_diffrn_radiation_wavelength 0.71073
_diffrn_reflns_av_R_equivalents 0.0391
_diffrn_reflns_av_unetI/netI 0.0495
_diffrn_reflns_Laue_measured_fraction_full 0.999
_diffrn_reflns_Laue_measured_fraction_max 0.859
_diffrn_reflns_limit_h_max 9
_diffrn_reflns_limit_h_min -8
_diffrn_reflns_limit_k_max 18
_diffrn_reflns_limit_k_min -18
_diffrn_reflns_limit_l_max 20
_diffrn_reflns_limit_l_min -20
_diffrn_reflns_number 14548
_diffrn_reflns_point_group_measured_fraction_full 0.999
_diffrn_reflns_point_group_measured_fraction_max 0.859
_diffrn_reflns_theta_full 25.242
_diffrn_reflns_theta_max 29.520
_diffrn_reflns_theta_min 2.852
_diffrn_source 'micro-focus sealed X-ray tube'
_exptl_absorpt_coefficient_mu 0.271
_exptl_absorpt_correction_T_max 1.00000
_exptl_absorpt_correction_T_min 0.66840
_exptl_absorpt_correction_type multi-scan
_exptl_absorpt_process_details 'CrysAlisPro 1.171.38.46 (Rigaku Oxford Diffraction, 2015)'
_exptl_crystal_colour colourless
_exptl_crystal_density_diffrn 1.467
_exptl_crystal_description block
_exptl_crystal_F_000 604
_exptl_crystal_recrystallization_method 'Solvent layering/ Acetone+chloroform/n-hexane'
_exptl_crystal_size_max 0.220
_exptl_crystal_size_mid 0.170
_exptl_crystal_size_min 0.100
_refine_diff_density_max 0.515
_refine_diff_density_min -0.325
_refine_diff_density_rms 0.062
_refine_ls_extinction_method none
_refine_ls_goodness_of_fit_ref 1.044
_refine_ls_hydrogen_treatment constr
_refine_ls_matrix_type full
_refine_ls_number_parameters 355
_refine_ls_number_reflns 6333
_refine_ls_number_restraints 0
_refine_ls_restrained_S_all 1.044
_refine_ls_R_factor_all 0.0634
_refine_ls_R_factor_gt 0.0493
_refine_ls_shift/su_max 0.001
_refine_ls_shift/su_mean 0.000
_refine_ls_structure_factor_coef Fsqd
_refine_ls_weighting_details 'w=1/[\s^2^(Fo^2^)+(0.0638P)^2^+0.2834P] where P=(Fo^2^+2Fc^2^)/3'
_refine_ls_weighting_scheme calc
_refine_ls_wR_factor_gt 0.1211
_refine_ls_wR_factor_ref 0.1341
_reflns_Friedel_coverage 0.000
_reflns_number_gt 5056
_reflns_number_total 6333
_reflns_threshold_expression 'I > 2\s(I)'
_cod_data_source_file c8cc01797b2.cif
_cod_data_source_block shy17098
_cod_depositor_comments 'Adding full bibliography for 1549219.cif.'
_cod_database_code 1549219
_shelx_shelxl_version_number 2018/1
_shelx_space_group_comment
;
The symmetry employed for this shelxl refinement is uniquely defined
by the following loop, which should always be used as a source of
symmetry information in preference to the above space-group names.
They are only intended as comments.
;
_shelx_estimated_absorpt_t_min 0.943
_shelx_estimated_absorpt_t_max 0.973

loop_
_space_group_symop_operation_xyz
'x, y, z'
'-x, -y, -z'

loop_
_atom_site_label
_atom_site_type_symbol
_atom_site_fract_x
_atom_site_fract_y
_atom_site_fract_z
_atom_site_U_iso_or_equiv
_atom_site_adp_type
_atom_site_occupancy
_atom_site_site_symmetry_order
_atom_site_calc_flag
_atom_site_refinement_flags_posn
_atom_site_refinement_flags_adp
P001 P 0.09091(7) 0.82525(3) 0.77916(3) 0.02374(13) Uani 1 1 d . .
Cl02 Cl -0.11621(7) 0.63354(4) 0.53986(4) 0.03462(14) Uani 1 1 d . .
F003 F -0.46707(17) 0.69436(10) 1.23292(9) 0.0417(3) Uani 1 1 d . .
F004 F -0.15899(18) 0.79587(10) 1.11174(9) 0.0441(3) Uani 1 1 d . .
F005 F -0.38981(19) 0.48949(9) 1.33757(10) 0.0464(3) Uani 1 1 d . .
F006 F -0.27762(19) 0.85270(9) 1.26874(11) 0.0493(4) Uani 1 1 d . .
F007 F -0.2242(2) 0.57721(11) 1.15532(10) 0.0500(4) Uani 1 1 d . .
F008 F 0.12753(19) 0.65993(11) 1.12775(10) 0.0509(4) Uani 1 1 d . .
O00 O 0.2445(2) 0.60891(12) 0.41831(12) 0.0420(4) Uani 1 1 d G .
H00A H 0.147320 0.613261 0.453267 0.063 Uiso 1 1 d G U
H00B H 0.246679 0.544692 0.422546 0.063 Uiso 1 1 d G U
C00A C 0.2627(3) 0.81958(14) 0.68676(14) 0.0257(4) Uani 1 1 d . .
C00B C 0.2171(3) 0.83550(13) 0.87841(14) 0.0250(4) Uani 1 1 d . .
C00C C -0.0493(3) 0.94051(13) 0.73308(14) 0.0246(4) Uani 1 1 d . .
C00D C -0.0652(3) 0.71316(13) 0.81949(14) 0.0250(4) Uani 1 1 d . .
C00E C 0.2589(3) 0.74621(14) 0.63947(14) 0.0287(4) Uani 1 1 d . .
H00E H 0.160097 0.695109 0.655207 0.034 Uiso 1 1 calc R U
C00F C 0.4105(3) 0.89436(15) 0.66311(15) 0.0296(4) Uani 1 1 d . .
H00F H 0.414873 0.944221 0.695590 0.035 Uiso 1 1 calc R U
C00G C -0.1760(3) 0.69507(14) 0.75070(14) 0.0278(4) Uani 1 1 d . .
H00G H -0.164421 0.740427 0.684626 0.033 Uiso 1 1 calc R U
C00H C 0.0002(3) 1.02027(14) 0.64549(15) 0.0300(4) Uani 1 1 d . .
H00H H 0.106155 1.012792 0.605925 0.036 Uiso 1 1 calc R U
C00I C 0.1824(3) 0.91575(14) 0.91633(15) 0.0283(4) Uani 1 1 d . .
H00I H 0.087790 0.965564 0.891294 0.034 Uiso 1 1 calc R U
C00J C -0.0854(3) 0.64865(14) 0.91724(14) 0.0287(4) Uani 1 1 d . .
H00J H -0.012357 0.661671 0.964259 0.034 Uiso 1 1 calc R U
C00K C -0.2068(3) 0.95027(14) 0.79065(15) 0.0284(4) Uani 1 1 d . .
H00K H -0.242390 0.895101 0.849768 0.034 Uiso 1 1 calc R U
C00L C 0.5490(3) 0.89535(15) 0.59281(16) 0.0322(4) Uani 1 1 d . .
H00L H 0.648124 0.946300 0.576466 0.039 Uiso 1 1 calc R U
C00M C -0.3020(3) 0.61121(15) 0.77908(16) 0.0322(4) Uani 1 1 d . .
H00M H -0.375267 0.597753 0.732353 0.039 Uiso 1 1 calc R U
C00N C 0.3996(3) 0.74791(14) 0.56942(15) 0.0316(4) Uani 1 1 d . .
H00N H 0.396999 0.697746 0.537205 0.038 Uiso 1 1 calc R U
C00O C -0.2143(3) 0.56486(15) 0.94486(15) 0.0324(4) Uani 1 1 d . .
H00O H -0.228961 0.520015 1.011036 0.039 Uiso 1 1 calc R U
C00P C 0.5438(3) 0.82208(15) 0.54597(15) 0.0320(4) Uani 1 1 d . .
H00P H 0.639504 0.822815 0.497640 0.038 Uiso 1 1 calc R U
C00Q C 0.4604(3) 0.77018(15) 0.98969(15) 0.0319(4) Uani 1 1 d . .
H00Q H 0.554702 0.720315 1.015174 0.038 Uiso 1 1 calc R U
C00R C 0.4254(3) 0.85016(15) 1.02772(15) 0.0321(4) Uani 1 1 d . .
H00R H 0.496416 0.855186 1.078905 0.039 Uiso 1 1 calc R U
C00S C -0.2514(3) 0.56670(14) 1.32159(15) 0.0313(4) Uani 1 1 d . .
H00S H -0.177072 0.548459 1.380764 0.038 Uiso 1 1 calc R U
C00T C 0.3580(3) 0.76327(14) 0.91493(14) 0.0288(4) Uani 1 1 d . .
H00T H 0.383451 0.709341 0.888248 0.035 Uiso 1 1 calc R U
C00U C -0.3455(3) 0.67073(15) 1.30835(15) 0.0310(4) Uani 1 1 d . .
H00U H -0.417709 0.666874 1.370287 0.037 Uiso 1 1 calc R U
C00V C -0.3110(3) 1.04145(15) 0.76064(16) 0.0323(4) Uani 1 1 d . .
H00V H -0.417835 1.048994 0.799629 0.039 Uiso 1 1 calc R U
C00W C -0.1939(3) 0.75497(14) 1.28478(16) 0.0325(4) Uani 1 1 d . .
H00W H -0.116794 0.739833 1.342733 0.039 Uiso 1 1 calc R U
C00X C -0.3212(3) 0.54691(15) 0.87581(16) 0.0329(4) Uani 1 1 d . .
H00X H -0.408740 0.489648 0.895212 0.039 Uiso 1 1 calc R U
C00Y C 0.2873(3) 0.92236(15) 0.99101(16) 0.0337(5) Uani 1 1 d . .
H00Y H 0.264067 0.976938 1.017109 0.040 Uiso 1 1 calc R U
C00Z C -0.1214(3) 0.56635(15) 1.23628(16) 0.0349(5) Uani 1 1 d . .
H00Z H -0.054136 0.498050 1.254173 0.042 Uiso 1 1 calc R U
C010 C -0.0632(3) 0.76224(15) 1.19725(15) 0.0320(4) Uani 1 1 d . .
H010 H 0.040151 0.814042 1.191854 0.038 Uiso 1 1 calc R U
C011 C -0.1057(3) 1.11112(15) 0.61583(16) 0.0359(5) Uani 1 1 d . .
H011 H -0.072430 1.165776 0.555993 0.043 Uiso 1 1 calc R U
C012 C -0.2596(3) 1.12133(15) 0.67404(17) 0.0358(5) Uani 1 1 d . .
H012 H -0.330718 1.183774 0.654383 0.043 Uiso 1 1 calc R U
C013 C 0.0212(3) 0.65538(16) 1.21220(16) 0.0336(4) Uani 1 1 d . .
H013 H 0.106905 0.639520 1.266836 0.040 Uiso 1 1 calc R U

loop_
_atom_site_aniso_label
_atom_site_aniso_U_11
_atom_site_aniso_U_22
_atom_site_aniso_U_33
_atom_site_aniso_U_23
_atom_site_aniso_U_13
_atom_site_aniso_U_12
P001 0.0250(3) 0.0202(2) 0.0269(3) -0.00911(19) -0.00263(19) 0.00169(17)
Cl02 0.0371(3) 0.0322(3) 0.0377(3) -0.0168(2) 0.0024(2) 0.0008(2)
F003 0.0308(7) 0.0434(7) 0.0432(7) -0.0038(6) -0.0087(5) -0.0002(5)
F004 0.0417(7) 0.0436(7) 0.0348(7) 0.0030(6) -0.0057(6) 0.0002(6)
F005 0.0516(8) 0.0308(6) 0.0533(8) -0.0107(6) 0.0021(6) -0.0135(6)
F006 0.0504(8) 0.0253(6) 0.0718(10) -0.0171(6) 0.0010(7) 0.0075(5)
F007 0.0604(9) 0.0588(8) 0.0383(7) -0.0262(7) -0.0033(7) -0.0098(7)
F008 0.0456(8) 0.0560(8) 0.0481(8) -0.0169(7) 0.0139(6) 0.0031(6)
O00 0.0420(9) 0.0344(8) 0.0492(10) -0.0160(7) 0.0093(7) -0.0022(7)
C00A 0.0260(9) 0.0231(8) 0.0289(10) -0.0095(7) -0.0039(8) 0.0039(7)
C00B 0.0248(9) 0.0238(8) 0.0275(10) -0.0104(7) -0.0015(7) -0.0001(7)
C00C 0.0250(9) 0.0198(8) 0.0308(10) -0.0102(7) -0.0058(8) 0.0019(7)
C00D 0.0255(9) 0.0205(8) 0.0304(10) -0.0109(7) 0.0008(7) 0.0015(7)
C00E 0.0321(10) 0.0229(9) 0.0314(10) -0.0095(8) -0.0019(8) 0.0004(7)
C00F 0.0276(10) 0.0284(9) 0.0354(11) -0.0142(8) -0.0041(8) -0.0011(7)
C00G 0.0297(10) 0.0252(9) 0.0292(10) -0.0101(8) -0.0031(8) 0.0012(7)
C00H 0.0283(10) 0.0263(9) 0.0338(11) -0.0080(8) -0.0027(8) -0.0007(7)
C00I 0.0286(10) 0.0251(9) 0.0323(10) -0.0107(8) -0.0055(8) 0.0041(7)
C00J 0.0296(10) 0.0280(9) 0.0293(10) -0.0108(8) -0.0025(8) 0.0028(7)
C00K 0.0281(10) 0.0258(9) 0.0323(10) -0.0112(8) -0.0028(8) 0.0003(7)
C00L 0.0249(10) 0.0317(10) 0.0378(11) -0.0091(9) -0.0033(8) 0.0010(8)
C00M 0.0281(10) 0.0317(10) 0.0417(12) -0.0189(9) -0.0028(9) -0.0004(8)
C00N 0.0387(11) 0.0250(9) 0.0325(11) -0.0117(8) -0.0022(9) 0.0064(8)
C00O 0.0364(11) 0.0250(9) 0.0327(11) -0.0068(8) 0.0024(9) 0.0011(8)
C00P 0.0279(10) 0.0335(10) 0.0314(10) -0.0077(8) 0.0020(8) 0.0068(8)
C00Q 0.0271(10) 0.0296(10) 0.0353(11) -0.0064(8) -0.0021(8) 0.0031(8)
C00R 0.0314(11) 0.0341(10) 0.0299(10) -0.0093(8) -0.0048(8) -0.0039(8)
C00S 0.0334(11) 0.0244(9) 0.0347(11) -0.0083(8) -0.0027(9) -0.0040(8)
C00T 0.0289(10) 0.0264(9) 0.0317(10) -0.0112(8) -0.0008(8) 0.0033(7)
C00U 0.0298(10) 0.0300(10) 0.0308(10) -0.0074(8) -0.0018(8) 0.0020(8)
C00V 0.0289(10) 0.0323(10) 0.0431(12) -0.0216(9) -0.0073(9) 0.0061(8)
C00W 0.0336(11) 0.0218(9) 0.0416(12) -0.0102(8) -0.0037(9) 0.0049(8)
C00X 0.0297(11) 0.0263(9) 0.0439(12) -0.0147(9) 0.0045(9) -0.0014(8)
C00Y 0.0384(12) 0.0294(10) 0.0366(11) -0.0152(9) -0.0031(9) 0.0008(8)
C00Z 0.0428(12) 0.0279(10) 0.0354(11) -0.0125(9) -0.0023(9) 0.0030(8)
C010 0.0299(10) 0.0280(9) 0.0343(11) -0.0053(8) -0.0050(8) -0.0020(8)
C011 0.0393(12) 0.0247(9) 0.0394(12) -0.0043(8) -0.0102(10) -0.0001(8)
C012 0.0363(11) 0.0254(9) 0.0489(13) -0.0153(9) -0.0131(10) 0.0061(8)
C013 0.0293(11) 0.0366(11) 0.0332(11) -0.0106(9) 0.0016(8) 0.0031(8)

loop_
_atom_type_symbol
_atom_type_description
_atom_type_scat_dispersion_real
_atom_type_scat_dispersion_imag
_atom_type_scat_source
C C 0.0033 0.0016 'International Tables Vol C Tables 4.2.6.8 and 6.1.1.4'
H H 0.0000 0.0000 'International Tables Vol C Tables 4.2.6.8 and 6.1.1.4'
Cl Cl 0.1484 0.1585 'International Tables Vol C Tables 4.2.6.8 and 6.1.1.4'
F F 0.0171 0.0103 'International Tables Vol C Tables 4.2.6.8 and 6.1.1.4'
O O 0.0106 0.0060 'International Tables Vol C Tables 4.2.6.8 and 6.1.1.4'
P P 0.1023 0.0942 'International Tables Vol C Tables 4.2.6.8 and 6.1.1.4'

loop_
_geom_angle_atom_site_label_1
_geom_angle_atom_site_label_2
_geom_angle_atom_site_label_3
_geom_angle
C00A P001 C00D 112.60(8)
C00A P001 C00B 106.91(9)
C00D P001 C00B 110.95(9)
C00A P001 C00C 109.95(9)
C00D P001 C00C 107.60(8)
C00B P001 C00C 108.78(8)
H00A O00 H00B 104.5
C00E C00A C00F 119.46(18)
C00E C00A P001 124.22(15)
C00F C00A P001 116.31(14)
C00I C00B C00T 119.87(17)
C00I C00B P001 121.52(14)
C00T C00B P001 118.56(14)
C00H C00C C00K 120.29(17)
C00H C00C P001 121.91(15)
C00K C00C P001 117.74(14)
C00J C00D C00G 120.32(17)
C00J C00D P001 121.66(14)
C00G C00D P001 117.92(14)
C00N C00E C00A 119.78(18)
C00N C00E H00E 120.1
C00A C00E H00E 120.1
C00L C00F C00A 120.04(18)
C00L C00F H00F 120.0
C00A C00F H00F 120.0
C00M C00G C00D 119.92(19)
C00M C00G H00G 120.0
C00D C00G H00G 120.0
C00C C00H C011 119.90(19)
C00C C00H H00H 120.0
C011 C00H H00H 120.0
C00Y C00I C00B 119.46(18)
C00Y C00I H00I 120.3
C00B C00I H00I 120.3
C00O C00J C00D 119.05(18)
C00O C00J H00J 120.5
C00D C00J H00J 120.5
C00V C00K C00C 119.36(18)
C00V C00K H00K 120.3
C00C C00K H00K 120.3
C00F C00L C00P 120.06(18)
C00F C00L H00L 120.0
C00P C00L H00L 120.0
C00G C00M C00X 119.73(19)
C00G C00M H00M 120.1
C00X C00M H00M 120.1
C00P C00N C00E 120.51(18)
C00P C00N H00N 119.7
C00E C00N H00N 119.7
C00X C00O C00J 120.05(19)
C00X C00O H00O 120.0
C00J C00O H00O 120.0
C00N C00P C00L 120.15(19)
C00N C00P H00P 119.9
C00L C00P H00P 119.9
C00T C00Q C00R 120.00(18)
C00T C00Q H00Q 120.0
C00R C00Q H00Q 120.0
C00Y C00R C00Q 119.98(18)
C00Y C00R H00R 120.0
C00Q C00R H00R 120.0
F005 C00S C00Z 108.69(16)
F005 C00S C00U 108.58(16)
C00Z C00S C00U 114.35(17)
F005 C00S H00S 108.4
C00Z C00S H00S 108.4
C00U C00S H00S 108.4
C00Q C00T C00B 120.11(17)
C00Q C00T H00T 119.9
C00B C00T H00T 119.9
F003 C00U C00W 109.92(16)
F003 C00U C00S 110.65(16)
C00W C00U C00S 108.02(16)
F003 C00U H00U 109.4
C00W C00U H00U 109.4
C00S C00U H00U 109.4
C012 C00V C00K 120.16(19)
C012 C00V H00V 119.9
C00K C00V H00V 119.9
F006 C00W C00U 109.15(16)
F006 C00W C010 108.61(16)
C00U C00W C010 114.62(17)
F006 C00W H00W 108.1
C00U C00W H00W 108.1
C010 C00W H00W 108.1
C00M C00X C00O 120.92(18)
C00M C00X H00X 119.5
C00O C00X H00X 119.5
C00R C00Y C00I 120.57(18)
C00R C00Y H00Y 119.7
C00I C00Y H00Y 119.7
F007 C00Z C00S 110.13(17)
F007 C00Z C013 109.89(17)
C00S C00Z C013 109.74(16)
F007 C00Z H00Z 109.0
C00S C00Z H00Z 109.0
C013 C00Z H00Z 109.0
F004 C010 C00W 110.84(16)
F004 C010 C013 110.52(17)
C00W C010 C013 108.85(16)
F004 C010 H010 108.9
C00W C010 H010 108.9
C013 C010 H010 108.9
C012 C011 C00H 119.6(2)
C012 C011 H011 120.2
C00H C011 H011 120.2
C011 C012 C00V 120.66(19)
C011 C012 H012 119.7
C00V C012 H012 119.7
F008 C013 C00Z 108.73(16)
F008 C013 C010 108.63(17)
C00Z C013 C010 114.32(17)
F008 C013 H013 108.3
C00Z C013 H013 108.3
C010 C013 H013 108.3

loop_
_geom_bond_atom_site_label_1
_geom_bond_atom_site_label_2
_geom_bond_distance
P001 C00A 1.789(2)
P001 C00D 1.7909(18)
P001 C00B 1.7983(19)
P001 C00C 1.8000(18)
F003 C00U 1.395(2)
F004 C010 1.397(2)
F005 C00S 1.390(2)
F006 C00W 1.400(2)
F007 C00Z 1.396(2)
F008 C013 1.392(2)
O00 H00A 0.8501
O00 H00B 0.8497
C00A C00E 1.391(3)
C00A C00F 1.407(3)
C00B C00I 1.393(3)
C00B C00T 1.398(3)
C00C C00H 1.390(3)
C00C C00K 1.396(3)
C00D C00J 1.396(3)
C00D C00G 1.401(3)
C00E C00N 1.384(3)
C00E H00E 0.9500
C00F C00L 1.379(3)
C00F H00F 0.9500
C00G C00M 1.381(3)
C00G H00G 0.9500
C00H C011 1.392(3)
C00H H00H 0.9500
C00I C00Y 1.389(3)
C00I H00I 0.9500
C00J C00O 1.394(3)
C00J H00J 0.9500
C00K C00V 1.390(3)
C00K H00K 0.9500
C00L C00P 1.386(3)
C00L H00L 0.9500
C00M C00X 1.383(3)
C00M H00M 0.9500
C00N C00P 1.383(3)
C00N H00N 0.9500
C00O C00X 1.387(3)
C00O H00O 0.9500
C00P H00P 0.9500
C00Q C00T 1.380(3)
C00Q C00R 1.391(3)
C00Q H00Q 0.9500
C00R C00Y 1.383(3)
C00R H00R 0.9500
C00S C00Z 1.510(3)
C00S C00U 1.514(3)
C00S H00S 1.0000
C00T H00T 0.9500
C00U C00W 1.511(3)
C00U H00U 1.0000
C00V C012 1.384(3)
C00V H00V 0.9500
C00W C010 1.512(3)
C00W H00W 1.0000
C00X H00X 0.9500
C00Y H00Y 0.9500
C00Z C013 1.512(3)
C00Z H00Z 1.0000
C010 C013 1.515(3)
C010 H010 1.0000
C011 C012 1.384(3)
C011 H011 0.9500
C012 H012 0.9500
C013 H013 1.0000
